data_4001233
loop_
_publ_author_name
'Cin\<ci\'c, Dominik'
'Fri\<s\<ci\'c, Tomislav'
'Jones, William'

_publ_section_title
;
 Structural Equivalence of Br and I Halogen Bonds: A Route to
 Isostructural Materials with Controllable Properties
;
_journal_issue 21
_journal_name_full 'Chemistry of Materials'
_journal_page_first 6623
_journal_paper_doi 10.1021/cm800923r
_journal_volume 20
_journal_year 2008
_chemical_formula_moiety '2(C13 H9 N1) (C6 F4 I2)'
_chemical_formula_sum 'C32 H18 F4 I2 N2'
_chemical_formula_weight 760.30
_chemical_name_common 'acr-tfib 2/1'
_chemical_name_systematic
;
 acridine-tetrafluoro-1,4-dioodobenzene 2/1
;
_space_group_IT_number 14
_symmetry_cell_setting monoclinic
_symmetry_space_group_name_Hall '-P 2ybc'
_symmetry_space_group_name_H-M 'P 1 21/c 1'
_atom_sites_solution_hydrogens geom
_atom_sites_solution_primary direct
_atom_sites_solution_secondary difmap
_audit_creation_method SHELXL-97
_cell_angle_alpha 90.00
_cell_angle_beta 90.7650(10)
_cell_angle_gamma 90.00
_cell_formula_units_Z 2
_cell_length_a 10.4907(2)
_cell_length_b 5.56790(10)
_cell_length_c 23.0787(4)
_cell_measurement_reflns_used 15743
_cell_measurement_temperature 180(2)
_cell_measurement_theta_max 34.97
_cell_measurement_theta_min 1.00
_cell_volume 1347.93(4)
_computing_cell_refinement 'HKL Scalepack (Otwinowski & Minor 1997)'
_computing_data_collection 'Collect (Nonius B.V. 1998)'
_computing_data_reduction
;
 HKL Denzo and Scalepack (Otwinowski & Minor 1997)
;
_computing_publication_material 'SHELXL-97 (Sheldrick 1997)'
_computing_structure_refinement 'SHELXL-97 (Sheldrick 1997)'
_computing_structure_solution 'SIR-92 (Altomare et al. 1994)'
_diffrn_ambient_temperature 180(2)
_diffrn_measured_fraction_theta_full 0.972
_diffrn_measured_fraction_theta_max 0.972
_diffrn_measurement_device_type 'Nonius Kappa CCD'
_diffrn_measurement_method 'Thin slice \w and \f scans'
_diffrn_radiation_source 'fine-focus sealed tube'
_diffrn_radiation_type MoK\a
_diffrn_radiation_wavelength 0.71073
_diffrn_reflns_av_R_equivalents 0.0413
_diffrn_reflns_av_sigmaI/netI 0.0420
_diffrn_reflns_limit_h_max 16
_diffrn_reflns_limit_h_min -16
_diffrn_reflns_limit_k_max 8
_diffrn_reflns_limit_k_min -8
_diffrn_reflns_limit_l_max 37
_diffrn_reflns_limit_l_min -36
_diffrn_reflns_number 13745
_diffrn_reflns_theta_full 34.98
_diffrn_reflns_theta_max 34.98
_diffrn_reflns_theta_min 1.76
_exptl_absorpt_coefficient_mu 2.387
_exptl_absorpt_correction_T_max 0.847
_exptl_absorpt_correction_T_min 0.693
_exptl_absorpt_correction_type multi-scan
_exptl_absorpt_process_details
;
multi-scan from symmetry-related measurements 
 Sortav (Blessing 1995)
;
_exptl_crystal_colour yellow
_exptl_crystal_density_diffrn 1.873
_exptl_crystal_density_method 'not measured'
_exptl_crystal_description prism
_exptl_crystal_F_000 732
_exptl_crystal_size_max 0.28
_exptl_crystal_size_mid 0.12
_exptl_crystal_size_min 0.07
_refine_diff_density_max 0.778
_refine_diff_density_min -1.589
_refine_diff_density_rms 0.307
_refine_ls_extinction_method none
_refine_ls_goodness_of_fit_ref 1.214
_refine_ls_hydrogen_treatment constr
_refine_ls_matrix_type full
_refine_ls_number_parameters 181
_refine_ls_number_reflns 5744
_refine_ls_number_restraints 0
_refine_ls_restrained_S_all 1.214
_refine_ls_R_factor_all 0.0514
_refine_ls_R_factor_gt 0.0346
_refine_ls_shift/su_max 0.001
_refine_ls_shift/su_mean 0.000
_refine_ls_structure_factor_coef Fsqd
_refine_ls_weighting_details 'calc w=1/[\s^2^(Fo^2^)+(0.0641P)^2^+0.0000P] where P=(Fo^2^+2Fc^2^)/3'
_refine_ls_weighting_scheme calc
_refine_ls_wR_factor_gt 0.0960
_refine_ls_wR_factor_ref 0.1249
_reflns_number_gt 4635
_reflns_number_total 5744
_reflns_threshold_expression >2sigma(I)
_cod_data_source_file cm800923r_si_002.cif
_cod_data_source_block tfib-acr_1/2
_cod_original_sg_symbol_H-M P21/c
_cod_database_code 4001233

loop_
_symmetry_equiv_pos_as_xyz
'x, y, z'
'-x, y+1/2, -z+1/2'
'-x, -y, -z'
'x, -y-1/2, z-1/2'

loop_
_atom_site_label
_atom_site_type_symbol
_atom_site_fract_x
_atom_site_fract_y
_atom_site_fract_z
_atom_site_U_iso_or_equiv
_atom_site_adp_type
_atom_site_occupancy
_atom_site_symmetry_multiplicity
_atom_site_calc_flag
_atom_site_refinement_flags
N1 N 0.1711(2) 0.7430(4) 0.34607(11) 0.0325(5) Uani 1 1 d .
C7 C 0.0754(3) 0.3132(6) 0.29775(17) 0.0452(8) Uani 1 1 d .
H7 H 0.0447 0.1701 0.2822 0.054 Uiso 1 1 calc R
C1 C 0.2240(3) 0.6465(5) 0.29811(13) 0.0319(5) Uani 1 1 d .
C6 C 0.1790(3) 0.4287(5) 0.27228(15) 0.0372(7) Uani 1 1 d .
C5 C 0.2419(4) 0.3385(7) 0.22192(16) 0.0482(9) Uani 1 1 d .
H5 H 0.2138 0.1964 0.2049 0.058 Uiso 1 1 calc R
C4 C 0.3409(4) 0.4568(8) 0.19904(15) 0.0508(9) Uani 1 1 d .
H4 H 0.3806 0.3957 0.1664 0.061 Uiso 1 1 calc R
C3 C 0.3854(4) 0.6749(8) 0.22439(14) 0.0456(7) Uani 1 1 d .
H3 H 0.4538 0.7555 0.2081 0.055 Uiso 1 1 calc R
C2 C 0.3287(3) 0.7663(6) 0.27224(13) 0.0383(6) Uani 1 1 d .
H2 H 0.3588 0.9090 0.2883 0.046 Uiso 1 1 calc R
C13 C 0.0707(3) 0.6305(5) 0.36955(16) 0.0347(6) Uani 1 1 d .
C8 C 0.0187(3) 0.4120(5) 0.34605(18) 0.0394(7) Uani 1 1 d .
C9 C -0.0871(3) 0.3047(7) 0.3745(2) 0.0558(10) Uani 1 1 d .
H9 H -0.1217 0.1626 0.3601 0.067 Uiso 1 1 calc R
C10 C -0.1374(4) 0.4060(8) 0.4217(3) 0.0635(14) Uani 1 1 d .
H10 H -0.2067 0.3336 0.4393 0.076 Uiso 1 1 calc R
C11 C -0.0868(4) 0.6217(8) 0.4452(2) 0.0559(11) Uani 1 1 d .
H11 H -0.1226 0.6888 0.4781 0.067 Uiso 1 1 calc R
C12 C 0.0136(3) 0.7303(7) 0.41977(17) 0.0444(7) Uani 1 1 d .
H12 H 0.0458 0.8722 0.4354 0.053 Uiso 1 1 calc R
I1 I 0.682399(15) 0.60253(3) 0.085150(7) 0.02876(7) Uani 1 1 d .
F2 F 0.63381(18) 0.6460(3) -0.05229(8) 0.0370(4) Uani 1 1 d .
F1 F 0.5014(2) 1.0475(4) 0.11686(7) 0.0392(4) Uani 1 1 d .
C15 C 0.5730(2) 0.8390(5) 0.03431(10) 0.0258(4) Uani 1 1 d .
C16 C 0.5686(2) 0.8209(5) -0.02548(11) 0.0264(4) Uani 1 1 d .
C14 C 0.5018(3) 1.0210(5) 0.05917(10) 0.0269(4) Uani 1 1 d .

loop_
_atom_site_aniso_label
_atom_site_aniso_U_11
_atom_site_aniso_U_22
_atom_site_aniso_U_33
_atom_site_aniso_U_23
_atom_site_aniso_U_13
_atom_site_aniso_U_12
N1 0.0379(12) 0.0256(11) 0.0339(11) -0.0055(8) -0.0074(9) -0.0015(9)
C7 0.0438(15) 0.0278(14) 0.063(2) -0.0083(14) -0.0291(15) 0.0014(12)
C1 0.0404(14) 0.0257(12) 0.0291(12) -0.0044(9) -0.0115(10) 0.0066(10)
C6 0.0450(15) 0.0279(13) 0.0382(14) -0.0076(11) -0.0214(12) 0.0078(11)
C5 0.062(2) 0.0396(17) 0.0421(17) -0.0168(14) -0.0246(15) 0.0185(16)
C4 0.063(2) 0.057(2) 0.0324(15) -0.0150(15) -0.0104(14) 0.0252(18)
C3 0.0537(19) 0.053(2) 0.0306(14) -0.0004(14) -0.0017(13) 0.0133(16)
C2 0.0477(16) 0.0346(15) 0.0324(13) -0.0055(11) -0.0030(11) 0.0021(12)
C13 0.0311(12) 0.0271(13) 0.0457(16) -0.0002(11) -0.0096(11) 0.0013(9)
C8 0.0332(13) 0.0293(14) 0.0554(19) 0.0017(12) -0.0173(13) 0.0007(10)
C9 0.0335(15) 0.0383(18) 0.095(3) 0.006(2) -0.0157(17) -0.0066(13)
C10 0.0332(17) 0.059(3) 0.098(4) 0.019(2) 0.002(2) -0.0053(15)
C11 0.0368(17) 0.063(3) 0.069(3) 0.0033(19) 0.0081(18) 0.0034(15)
C12 0.0392(15) 0.0402(18) 0.0538(19) -0.0042(14) 0.0024(14) 0.0002(13)
I1 0.03090(10) 0.02742(10) 0.02779(10) 0.00543(5) -0.00624(6) -0.00118(5)
F2 0.0444(9) 0.0366(9) 0.0301(8) -0.0052(7) -0.0016(7) 0.0119(7)
F1 0.0560(10) 0.0432(10) 0.0184(7) 0.0010(6) -0.0023(7) 0.0085(8)
C15 0.0302(11) 0.0247(11) 0.0224(10) 0.0043(8) -0.0020(8) -0.0014(9)
C16 0.0293(10) 0.0256(11) 0.0244(10) 0.0003(9) -0.0018(8) 0.0018(9)
C14 0.0333(11) 0.0280(12) 0.0193(9) 0.0014(8) -0.0028(8) -0.0015(10)

loop_
_atom_type_symbol
_atom_type_description
_atom_type_scat_dispersion_real
_atom_type_scat_dispersion_imag
_atom_type_scat_source
C C 0.0033 0.0016 'International Tables Vol C Tables 4.2.6.8 and 6.1.1.4'
H H 0.0000 0.0000 'International Tables Vol C Tables 4.2.6.8 and 6.1.1.4'
F F 0.0171 0.0103 'International Tables Vol C Tables 4.2.6.8 and 6.1.1.4'
I I -0.4742 1.8119 'International Tables Vol C Tables 4.2.6.8 and 6.1.1.4'
N N 0.0061 0.0033 'International Tables Vol C Tables 4.2.6.8 and 6.1.1.4'

loop_
_geom_angle_atom_site_label_1
_geom_angle_atom_site_label_2
_geom_angle_atom_site_label_3
_geom_angle
_geom_angle_site_symmetry_1
_geom_angle_site_symmetry_3
C13 N1 C1 118.4(3) . .
C8 C7 C6 120.0(3) . .
C8 C7 H7 120.0 . .
C6 C7 H7 120.0 . .
N1 C1 C2 118.9(3) . .
N1 C1 C6 122.7(3) . .
C2 C1 C6 118.4(3) . .
C7 C6 C1 117.9(3) . .
C7 C6 C5 123.2(3) . .
C1 C6 C5 118.8(3) . .
C4 C5 C6 120.9(3) . .
C4 C5 H5 119.6 . .
C6 C5 H5 119.6 . .
C5 C4 C3 120.5(3) . .
C5 C4 H4 119.7 . .
C3 C4 H4 119.7 . .
C2 C3 C4 120.5(4) . .
C2 C3 H3 119.7 . .
C4 C3 H3 119.7 . .
C3 C2 C1 120.9(3) . .
C3 C2 H2 119.5 . .
C1 C2 H2 119.5 . .
N1 C13 C12 119.1(3) . .
N1 C13 C8 122.5(3) . .
C12 C13 C8 118.4(3) . .
C7 C8 C9 123.3(3) . .
C7 C8 C13 118.4(3) . .
C9 C8 C13 118.3(4) . .
C10 C9 C8 120.9(4) . .
C10 C9 H9 119.5 . .
C8 C9 H9 119.5 . .
C9 C10 C11 121.2(4) . .
C9 C10 H10 119.4 . .
C11 C10 H10 119.4 . .
C12 C11 C10 120.1(4) . .
C12 C11 H11 119.9 . .
C10 C11 H11 119.9 . .
C11 C12 C13 121.1(4) . .
C11 C12 H12 119.5 . .
C13 C12 H12 119.5 . .
C16 C15 C14 117.1(2) . .
C16 C15 I1 121.5(2) . .
C14 C15 I1 121.39(18) . .
F2 C16 C14 118.3(2) . 3_675
F2 C16 C15 120.1(2) . .
C14 C16 C15 121.7(2) 3_675 .
F1 C14 C16 118.7(2) . 3_675
F1 C14 C15 120.0(2) . .
C16 C14 C15 121.3(2) 3_675 .

loop_
_geom_bond_atom_site_label_1
_geom_bond_atom_site_label_2
_geom_bond_distance
_geom_bond_site_symmetry_2
N1 C13 1.345(4) .
N1 C1 1.356(4) .
C7 C8 1.384(5) .
C7 C6 1.399(5) .
C7 H7 0.9300 .
C1 C2 1.424(5) .
C1 C6 1.429(4) .
C6 C5 1.435(5) .
C5 C4 1.343(6) .
C5 H5 0.9300 .
C4 C3 1.424(6) .
C4 H4 0.9300 .
C3 C2 1.360(4) .
C3 H3 0.9300 .
C2 H2 0.9300 .
C13 C12 1.424(5) .
C13 C8 1.437(4) .
C8 C9 1.428(5) .
C9 C10 1.340(7) .
C9 H9 0.9300 .
C10 C11 1.418(6) .
C10 H10 0.9300 .
C11 C12 1.354(5) .
C11 H11 0.9300 .
C12 H12 0.9300 .
I1 C15 2.096(3) .
F2 C16 1.346(3) .
F1 C14 1.340(3) .
C15 C16 1.384(3) .
C15 C14 1.387(4) .
C16 C14 1.382(4) 3_675
C14 C16 1.382(4) 3_675
